data_7150558
loop_
_publ_author_name
'Tu, Shu-Jiang'
'Cao, Xu-Dong'
'Hao, Wen-Juan'
'Zhang, Xiao-Hong'
'Yan, Shu'
'Wu, Shan-Shan'
'Han, Zheng-Guo'
'Shi, Feng'

_publ_section_title
;
 An efficient and chemoselective synthesis of
 benzo[e][1,4]thiazepin-2(1H,3H,5H)-ones via a microwave-assisted
 multi-component reaction in water
;
_journal_issue 3
_journal_name_full 'Organic &amp; Biomolecular Chemistry'
_journal_page_first 557
_journal_page_last 563
_journal_paper_doi 10.1039/b815879g
_journal_volume 7
_journal_year 2009
_chemical_formula_sum 'C17 H17 N O S'
_chemical_formula_weight 283.38
_chemical_name_systematic
;
?
;
_space_group_IT_number 56
_symmetry_cell_setting orthorhombic
_symmetry_space_group_name_Hall '-P 2ab 2ac'
_symmetry_space_group_name_H-M 'P c c n'
_atom_sites_solution_hydrogens geom
_atom_sites_solution_primary direct
_atom_sites_solution_secondary difmap
_audit_creation_method SHELXL-97
_cell_angle_alpha 90.00
_cell_angle_beta 90.00
_cell_angle_gamma 90.00
_cell_formula_units_Z 8
_cell_length_a 14.4220(12)
_cell_length_b 25.714(3)
_cell_length_c 7.9543(10)
_cell_measurement_reflns_used 2278
_cell_measurement_temperature 298(2)
_cell_measurement_theta_max 25.395
_cell_measurement_theta_min 2.764
_cell_volume 2949.8(6)
_computing_cell_refinement 'Bruker SMART'
_computing_data_collection 'Bruker SMART'
_computing_data_reduction 'Bruker SAINT'
_computing_molecular_graphics 'Bruker SHELXTL'
_computing_publication_material 'Bruker SHELXTL'
_computing_structure_refinement 'SHELXL-97 (Sheldrick, 1997)'
_computing_structure_solution 'SHELXS-97 (Sheldrick, 1990)'
_diffrn_ambient_temperature 298(2)
_diffrn_measured_fraction_theta_full 1.000
_diffrn_measured_fraction_theta_max 1.000
_diffrn_measurement_device_type 'CCD area detector'
_diffrn_measurement_method 'phi and omega scans'
_diffrn_radiation_monochromator graphite
_diffrn_radiation_source 'fine-focus sealed tube'
_diffrn_radiation_type MoK\a
_diffrn_radiation_wavelength 0.71073
_diffrn_reflns_av_R_equivalents 0.0717
_diffrn_reflns_av_sigmaI/netI 0.0629
_diffrn_reflns_limit_h_max 17
_diffrn_reflns_limit_h_min -9
_diffrn_reflns_limit_k_max 30
_diffrn_reflns_limit_k_min -30
_diffrn_reflns_limit_l_max 9
_diffrn_reflns_limit_l_min -9
_diffrn_reflns_number 13275
_diffrn_reflns_theta_full 25.01
_diffrn_reflns_theta_max 25.01
_diffrn_reflns_theta_min 1.58
_exptl_absorpt_coefficient_mu 0.214
_exptl_absorpt_correction_T_max 0.9789
_exptl_absorpt_correction_T_min 0.9288
_exptl_absorpt_correction_type multi-scan
_exptl_absorpt_process_details sadabs
_exptl_crystal_density_diffrn 1.276
_exptl_crystal_density_method 'not measured'
_exptl_crystal_F_000 1200
_exptl_crystal_size_max 0.35
_exptl_crystal_size_mid 0.12
_exptl_crystal_size_min 0.10
_refine_diff_density_max 0.266
_refine_diff_density_min -0.473
_refine_diff_density_rms 0.062
_refine_ls_extinction_method none
_refine_ls_goodness_of_fit_ref 1.073
_refine_ls_hydrogen_treatment constr
_refine_ls_matrix_type full
_refine_ls_number_parameters 181
_refine_ls_number_reflns 2603
_refine_ls_number_restraints 0
_refine_ls_restrained_S_all 1.073
_refine_ls_R_factor_all 0.1096
_refine_ls_R_factor_gt 0.0578
_refine_ls_shift/su_max 0.000
_refine_ls_shift/su_mean 0.000
_refine_ls_structure_factor_coef Fsqd
_refine_ls_weighting_details 'calc w=1/[\s^2^(Fo^2^)+(0.0029P)^2^+5.8831P] where P=(Fo^2^+2Fc^2^)/3'
_refine_ls_weighting_scheme calc
_refine_ls_wR_factor_gt 0.1029
_refine_ls_wR_factor_ref 0.1286
_reflns_number_gt 1516
_reflns_number_total 2603
_reflns_threshold_expression >2sigma(I)
_cod_data_source_file b815879g.txt
_cod_data_source_block 080304a
_cod_depositor_comments
;
The following automatic conversions were performed:
'_symmetry_cell_setting' value 'Orthorhombic' changed to 'orthorhombic'
according to '/home/saulius/struct/CIF-dictionaries/cif_core.dic'
dictionary named 'cif_core.dic' version 2.4.1 from 2010-06-29.

Automatic conversion script
Id: cif_fix_enum 1527 2010-12-29 10:47:43Z saulius 
;
_cod_original_cell_volume 2949.8(5)
_cod_original_sg_symbol_H-M Pccn
_cod_database_code 7150558

loop_
_symmetry_equiv_pos_as_xyz
'x, y, z'
'-x+1/2, -y+1/2, z'
'-x, y+1/2, -z+1/2'
'x+1/2, -y, -z+1/2'
'-x, -y, -z'
'x-1/2, y-1/2, -z'
'x, -y-1/2, z-1/2'
'-x-1/2, y, z-1/2'

loop_
_atom_site_label
_atom_site_type_symbol
_atom_site_fract_x
_atom_site_fract_y
_atom_site_fract_z
_atom_site_U_iso_or_equiv
_atom_site_adp_type
_atom_site_occupancy
_atom_site_symmetry_multiplicity
_atom_site_calc_flag
_atom_site_refinement_flags
_atom_site_disorder_assembly
_atom_site_disorder_group
N1 N 0.3560(2) 0.70806(12) 1.0905(4) 0.0443(9) Uani 1 1 d . . .
H1 H 0.3411 0.7391 1.0605 0.053 Uiso 1 1 calc R . .
O1 O 0.2051(2) 0.68471(11) 1.0847(5) 0.0670(10) Uani 1 1 d . . .
S1 S 0.36281(7) 0.58078(4) 0.99417(14) 0.0447(3) Uani 1 1 d . . .
C1 C 0.2870(3) 0.67322(16) 1.1091(6) 0.0477(11) Uani 1 1 d . . .
C2 C 0.3162(3) 0.61952(14) 1.1642(5) 0.0484(11) Uani 1 1 d . . .
H2A H 0.2630 0.6017 1.2118 0.058 Uiso 1 1 calc R . .
H2B H 0.3627 0.6226 1.2518 0.058 Uiso 1 1 calc R . .
C3 C 0.4419(3) 0.62762(14) 0.8946(5) 0.0346(9) Uani 1 1 d . . .
H3 H 0.4034 0.6526 0.8333 0.042 Uiso 1 1 calc R . .
C4 C 0.4966(2) 0.65827(13) 1.0244(5) 0.0333(9) Uani 1 1 d . . .
C5 C 0.4519(3) 0.69728(14) 1.1167(5) 0.0386(10) Uani 1 1 d . . .
C6 C 0.5006(3) 0.72691(15) 1.2299(5) 0.0486(11) Uani 1 1 d . . .
H6 H 0.4705 0.7532 1.2891 0.058 Uiso 1 1 calc R . .
C7 C 0.5940(3) 0.71794(17) 1.2566(6) 0.0539(12) Uani 1 1 d . . .
H7 H 0.6260 0.7380 1.3346 0.065 Uiso 1 1 calc R . .
C8 C 0.6407(3) 0.67935(17) 1.1686(5) 0.0462(11) Uani 1 1 d . . .
C9 C 0.5900(3) 0.65048(15) 1.0539(5) 0.0381(10) Uani 1 1 d . . .
H9 H 0.6204 0.6246 0.9938 0.046 Uiso 1 1 calc R . .
C10 C 0.7421(3) 0.66800(19) 1.1970(6) 0.0760(16) Uani 1 1 d . . .
H10A H 0.7786 0.6873 1.1177 0.114 Uiso 1 1 calc R . .
H10B H 0.7533 0.6315 1.1822 0.114 Uiso 1 1 calc R . .
H10C H 0.7590 0.6780 1.3092 0.114 Uiso 1 1 calc R . .
C11 C 0.4980(3) 0.59830(14) 0.7652(5) 0.0351(9) Uani 1 1 d . . .
C12 C 0.5003(3) 0.61601(15) 0.6015(5) 0.0432(10) Uani 1 1 d . . .
H12 H 0.4673 0.6458 0.5730 0.052 Uiso 1 1 calc R . .
C13 C 0.5509(3) 0.59010(16) 0.4782(5) 0.0512(11) Uani 1 1 d . . .
H13 H 0.5510 0.6027 0.3686 0.061 Uiso 1 1 calc R . .
C14 C 0.6011(3) 0.54568(16) 0.5174(6) 0.0485(11) Uani 1 1 d . . .
C15 C 0.5975(3) 0.52758(16) 0.6800(6) 0.0511(12) Uani 1 1 d . . .
H15 H 0.6299 0.4976 0.7083 0.061 Uiso 1 1 calc R . .
C16 C 0.5469(3) 0.55294(15) 0.8016(5) 0.0464(11) Uani 1 1 d . . .
H16 H 0.5453 0.5396 0.9102 0.056 Uiso 1 1 calc R . .
C17 C 0.6570(3) 0.51768(19) 0.3853(6) 0.0770(16) Uani 1 1 d . . .
H17A H 0.7219 0.5227 0.4067 0.115 Uiso 1 1 calc R . .
H17B H 0.6418 0.5313 0.2763 0.115 Uiso 1 1 calc R . .
H17C H 0.6429 0.4812 0.3887 0.115 Uiso 1 1 calc R . .

loop_
_atom_site_aniso_label
_atom_site_aniso_U_11
_atom_site_aniso_U_22
_atom_site_aniso_U_33
_atom_site_aniso_U_23
_atom_site_aniso_U_13
_atom_site_aniso_U_12
N1 0.0321(18) 0.0368(18) 0.064(2) 0.0031(17) 0.0080(19) 0.0007(16)
O1 0.0320(17) 0.0502(18) 0.119(3) 0.0012(19) 0.0061(19) 0.0024(15)
S1 0.0422(6) 0.0391(5) 0.0529(6) 0.0015(5) 0.0060(6) -0.0041(5)
C1 0.039(3) 0.047(3) 0.057(3) -0.002(2) 0.015(2) 0.000(2)
C2 0.046(3) 0.042(2) 0.058(3) 0.010(2) 0.014(2) -0.001(2)
C3 0.032(2) 0.036(2) 0.036(2) 0.0014(17) -0.0029(19) 0.0028(17)
C4 0.032(2) 0.035(2) 0.033(2) 0.0010(18) 0.0009(18) -0.0017(17)
C5 0.036(2) 0.037(2) 0.043(2) 0.002(2) 0.005(2) -0.0031(19)
C6 0.053(3) 0.042(2) 0.052(3) -0.009(2) 0.008(2) -0.004(2)
C7 0.059(3) 0.055(3) 0.048(3) -0.009(2) -0.009(2) -0.014(2)
C8 0.039(2) 0.055(3) 0.045(2) 0.004(2) -0.005(2) -0.011(2)
C9 0.035(2) 0.043(2) 0.037(2) 0.0012(18) 0.0030(19) 0.0015(19)
C10 0.044(3) 0.100(4) 0.085(4) -0.011(3) -0.023(3) -0.004(3)
C11 0.036(2) 0.036(2) 0.033(2) -0.0007(17) -0.0014(19) -0.0004(19)
C12 0.045(3) 0.043(2) 0.042(2) 0.007(2) 0.003(2) 0.006(2)
C13 0.055(3) 0.062(3) 0.036(2) 0.000(2) 0.008(2) 0.004(2)
C14 0.043(3) 0.051(3) 0.052(3) -0.009(2) 0.007(2) 0.000(2)
C15 0.052(3) 0.040(2) 0.062(3) -0.003(2) -0.001(2) 0.009(2)
C16 0.054(3) 0.038(2) 0.047(3) 0.004(2) 0.001(2) 0.011(2)
C17 0.069(4) 0.087(4) 0.075(4) -0.027(3) 0.021(3) 0.011(3)

loop_
_atom_type_symbol
_atom_type_description
_atom_type_scat_dispersion_real
_atom_type_scat_dispersion_imag
_atom_type_scat_source
C C 0.0033 0.0016 'International Tables Vol C Tables 4.2.6.8 and 6.1.1.4'
H H 0.0000 0.0000 'International Tables Vol C Tables 4.2.6.8 and 6.1.1.4'
N N 0.0061 0.0033 'International Tables Vol C Tables 4.2.6.8 and 6.1.1.4'
O O 0.0106 0.0060 'International Tables Vol C Tables 4.2.6.8 and 6.1.1.4'
S S 0.1246 0.1234 'International Tables Vol C Tables 4.2.6.8 and 6.1.1.4'

loop_
_geom_angle_atom_site_label_1
_geom_angle_atom_site_label_2
_geom_angle_atom_site_label_3
_geom_angle
_geom_angle_site_symmetry_1
_geom_angle_site_symmetry_3
_geom_angle_publ_flag
C1 N1 C5 124.8(3) . . ?
C1 N1 H1 117.6 . . ?
C5 N1 H1 117.6 . . ?
C2 S1 C3 101.08(17) . . ?
O1 C1 N1 122.0(4) . . ?
O1 C1 C2 122.1(4) . . ?
N1 C1 C2 115.8(4) . . ?
C1 C2 S1 113.0(3) . . ?
C1 C2 H2A 109.0 . . ?
S1 C2 H2A 109.0 . . ?
C1 C2 H2B 109.0 . . ?
S1 C2 H2B 109.0 . . ?
H2A C2 H2B 107.8 . . ?
C11 C3 C4 116.4(3) . . ?
C11 C3 S1 107.4(2) . . ?
C4 C3 S1 111.7(3) . . ?
C11 C3 H3 107.0 . . ?
C4 C3 H3 107.0 . . ?
S1 C3 H3 107.0 . . ?
C9 C4 C5 117.6(4) . . ?
C9 C4 C3 123.1(3) . . ?
C5 C4 C3 119.2(3) . . ?
C6 C5 C4 120.4(4) . . ?
C6 C5 N1 118.9(4) . . ?
C4 C5 N1 120.6(4) . . ?
C5 C6 C7 120.4(4) . . ?
C5 C6 H6 119.8 . . ?
C7 C6 H6 119.8 . . ?
C6 C7 C8 120.9(4) . . ?
C6 C7 H7 119.5 . . ?
C8 C7 H7 119.5 . . ?
C9 C8 C7 117.4(4) . . ?
C9 C8 C10 120.4(4) . . ?
C7 C8 C10 122.2(4) . . ?
C4 C9 C8 123.3(4) . . ?
C4 C9 H9 118.4 . . ?
C8 C9 H9 118.4 . . ?
C8 C10 H10A 109.5 . . ?
C8 C10 H10B 109.5 . . ?
H10A C10 H10B 109.5 . . ?
C8 C10 H10C 109.5 . . ?
H10A C10 H10C 109.5 . . ?
H10B C10 H10C 109.5 . . ?
C12 C11 C16 117.4(4) . . ?
C12 C11 C3 119.4(3) . . ?
C16 C11 C3 123.2(3) . . ?
C11 C12 C13 121.3(4) . . ?
C11 C12 H12 119.4 . . ?
C13 C12 H12 119.4 . . ?
C14 C13 C12 120.6(4) . . ?
C14 C13 H13 119.7 . . ?
C12 C13 H13 119.7 . . ?
C15 C14 C13 118.0(4) . . ?
C15 C14 C17 120.9(4) . . ?
C13 C14 C17 121.0(4) . . ?
C14 C15 C16 121.4(4) . . ?
C14 C15 H15 119.3 . . ?
C16 C15 H15 119.3 . . ?
C15 C16 C11 121.3(4) . . ?
C15 C16 H16 119.4 . . ?
C11 C16 H16 119.4 . . ?
C14 C17 H17A 109.5 . . ?
C14 C17 H17B 109.5 . . ?
H17A C17 H17B 109.5 . . ?
C14 C17 H17C 109.5 . . ?
H17A C17 H17C 109.5 . . ?
H17B C17 H17C 109.5 . . ?

loop_
_geom_bond_atom_site_label_1
_geom_bond_atom_site_label_2
_geom_bond_distance
_geom_bond_site_symmetry_2
_geom_bond_publ_flag
N1 C1 1.346(5) . ?
N1 C5 1.427(5) . ?
N1 H1 0.8600 . ?
O1 C1 1.233(4) . ?
S1 C2 1.810(4) . ?
S1 C3 1.839(4) . ?
C1 C2 1.508(5) . ?
C2 H2A 0.9700 . ?
C2 H2B 0.9700 . ?
C3 C11 1.510(5) . ?
C3 C4 1.520(5) . ?
C3 H3 0.9800 . ?
C4 C9 1.382(5) . ?
C4 C5 1.401(5) . ?
C5 C6 1.373(5) . ?
C6 C7 1.384(6) . ?
C6 H6 0.9300 . ?
C7 C8 1.388(6) . ?
C7 H7 0.9300 . ?
C8 C9 1.385(5) . ?
C8 C10 1.509(6) . ?
C9 H9 0.9300 . ?
C10 H10A 0.9600 . ?
C10 H10B 0.9600 . ?
C10 H10C 0.9600 . ?
C11 C12 1.380(5) . ?
C11 C16 1.394(5) . ?
C12 C13 1.392(5) . ?
C12 H12 0.9300 . ?
C13 C14 1.388(5) . ?
C13 H13 0.9300 . ?
C14 C15 1.375(6) . ?
C14 C17 1.508(6) . ?
C15 C16 1.376(5) . ?
C15 H15 0.9300 . ?
C16 H16 0.9300 . ?
C17 H17A 0.9600 . ?
C17 H17B 0.9600 . ?
C17 H17C 0.9600 . ?

loop_
_geom_torsion_atom_site_label_1
_geom_torsion_atom_site_label_2
_geom_torsion_atom_site_label_3
_geom_torsion_atom_site_label_4
_geom_torsion
_geom_torsion_site_symmetry_1
_geom_torsion_site_symmetry_2
_geom_torsion_site_symmetry_3
_geom_torsion_site_symmetry_4
_geom_torsion_publ_flag
C5 N1 C1 O1 -180.0(4) . . . . ?
C5 N1 C1 C2 0.9(6) . . . . ?
O1 C1 C2 S1 102.0(5) . . . . ?
N1 C1 C2 S1 -78.8(4) . . . . ?
C3 S1 C2 C1 46.1(3) . . . . ?
C2 S1 C3 C11 171.3(3) . . . . ?
C2 S1 C3 C4 42.6(3) . . . . ?
C11 C3 C4 C9 -16.2(5) . . . . ?
S1 C3 C4 C9 107.6(4) . . . . ?
C11 C3 C4 C5 162.2(3) . . . . ?
S1 C3 C4 C5 -74.0(4) . . . . ?
C9 C4 C5 C6 1.0(6) . . . . ?
C3 C4 C5 C6 -177.4(3) . . . . ?
C9 C4 C5 N1 178.9(3) . . . . ?
C3 C4 C5 N1 0.4(5) . . . . ?
C1 N1 C5 C6 -123.6(4) . . . . ?
C1 N1 C5 C4 58.5(6) . . . . ?
C4 C5 C6 C7 -1.2(6) . . . . ?
N1 C5 C6 C7 -179.1(4) . . . . ?
C5 C6 C7 C8 0.7(7) . . . . ?
C6 C7 C8 C9 0.0(6) . . . . ?
C6 C7 C8 C10 -178.9(4) . . . . ?
C5 C4 C9 C8 -0.3(6) . . . . ?
C3 C4 C9 C8 178.1(4) . . . . ?
C7 C8 C9 C4 -0.2(6) . . . . ?
C10 C8 C9 C4 178.8(4) . . . . ?
C4 C3 C11 C12 -107.9(4) . . . . ?
S1 C3 C11 C12 126.2(3) . . . . ?
C4 C3 C11 C16 73.5(5) . . . . ?
S1 C3 C11 C16 -52.4(4) . . . . ?
C16 C11 C12 C13 -1.2(6) . . . . ?
C3 C11 C12 C13 -179.9(4) . . . . ?
C11 C12 C13 C14 -0.4(6) . . . . ?
C12 C13 C14 C15 1.4(6) . . . . ?
C12 C13 C14 C17 -179.3(4) . . . . ?
C13 C14 C15 C16 -1.0(7) . . . . ?
C17 C14 C15 C16 179.8(4) . . . . ?
C14 C15 C16 C11 -0.6(7) . . . . ?
C12 C11 C16 C15 1.7(6) . . . . ?
C3 C11 C16 C15 -179.7(4) . . . . ?

loop_
_cod_related_entry_id
_cod_related_entry_database
_cod_related_entry_code
1 ChemSpider 25942379
